data_7711064
loop_
_publ_author_name
'Takahara, Chisa'
'Iwasaki, Suzuka'
'Kihara, Hyota'
'Miyake, Yusuke'
'Imoto, Hiroaki'
'Naka, Kensuke'

_publ_section_title
;
 4-Aryldithieno[3,2-b:2&#x2032;,3&#x2032;-d]arsoles: effects of the
 As-substituent on the structure, photophysical properties, and stability
;
_journal_name_full 'Dalton Transactions'
_journal_paper_doi 10.1039/D2DT02051C
_journal_year 2022
_chemical_formula_moiety 'C8 H4 As I S2'
_chemical_formula_sum 'C8 H4 As I S2'
_chemical_formula_weight 366.05
_space_group_crystal_system monoclinic
_space_group_IT_number 15
_space_group_name_Hall '-I 2ya'
_space_group_name_H-M_alt 'I 1 2/a 1'
_atom_sites_solution_hydrogens geom
_atom_sites_solution_primary dual
_audit_creation_date 2021-09-24
_audit_creation_method
;
Olex2 1.3-ac4
(compiled 2020.11.27 svn.r5f609507 for Rigaku Oxford Diffraction, GUI svn.r6214)
;
_audit_update_record
;
2022-05-20 deposited with the CCDC.	2022-08-22 downloaded from the CCDC.
;
_cell_angle_alpha 90
_cell_angle_beta 91.379(6)
_cell_angle_gamma 90
_cell_formula_units_Z 8
_cell_length_a 14.2923(10)
_cell_length_b 4.9794(4)
_cell_length_c 28.3920(17)
_cell_measurement_reflns_used 2127
_cell_measurement_temperature 298.15
_cell_measurement_theta_max 31.6960
_cell_measurement_theta_min 3.9870
_cell_volume 2020.0(2)
_computing_cell_refinement 'CrysAlisPro 1.171.41.113a (Rigaku OD, 2021)'
_computing_data_collection 'CrysAlisPro 1.171.41.113a (Rigaku OD, 2021)'
_computing_data_reduction 'CrysAlisPro 1.171.41.113a (Rigaku OD, 2021)'
_computing_molecular_graphics 'Olex2 1.3-ac4 (Dolomanov et al., 2009)'
_computing_publication_material 'Olex2 1.3-ac4 (Dolomanov et al., 2009)'
_computing_structure_refinement 'SHELXL 2018/3 (Sheldrick, 2015)'
_computing_structure_solution 'SHELXT  (Sheldrick, 2015)'
_diffrn_ambient_temperature 298.15
_diffrn_detector 'CCD plate'
_diffrn_measured_fraction_theta_full 0.997
_diffrn_measured_fraction_theta_max 0.998
_diffrn_measurement_details
;
List of Runs (angles in degrees, time in seconds):

  # Type    Start    End  Width  t~exp~   \w     \q     \k     \f   Frames
#--------------------------------------------------------------------------
  1  \w    -71.00   2.00   0.50    3.50    --   30.00  54.00 -90.00  146
  2  \w     21.00 111.00   0.50    3.50    --   30.00  54.00 -90.00  180
  3  \w    -14.00  69.00   0.50    3.50    --   30.00  54.00-150.00  166
;
_diffrn_measurement_device 'two-circle diffractometer'
_diffrn_measurement_device_type 'XtaLAB Mini (JP)'
_diffrn_measurement_method '\w scans'
_diffrn_orient_matrix_type 'CrysAlisPro convention (1999,Acta A55,543-557)'
_diffrn_orient_matrix_UB_11 -0.0481594000
_diffrn_orient_matrix_UB_12 -0.0043452000
_diffrn_orient_matrix_UB_13 0.0054231000
_diffrn_orient_matrix_UB_21 -0.0119576000
_diffrn_orient_matrix_UB_22 0.0320208000
_diffrn_orient_matrix_UB_23 -0.0237327000
_diffrn_orient_matrix_UB_31 -0.0012646000
_diffrn_orient_matrix_UB_32 -0.1387382000
_diffrn_orient_matrix_UB_33 -0.0056477000
_diffrn_radiation_monochromator graphite
_diffrn_radiation_probe x-ray
_diffrn_radiation_type 'Mo K\a'
_diffrn_radiation_wavelength 0.71073
_diffrn_reflns_av_R_equivalents 0.0167
_diffrn_reflns_av_unetI/netI 0.0244
_diffrn_reflns_Laue_measured_fraction_full 0.997
_diffrn_reflns_Laue_measured_fraction_max 0.998
_diffrn_reflns_limit_h_max 15
_diffrn_reflns_limit_h_min -17
_diffrn_reflns_limit_k_max 6
_diffrn_reflns_limit_k_min -5
_diffrn_reflns_limit_l_max 22
_diffrn_reflns_limit_l_min -35
_diffrn_reflns_number 4142
_diffrn_reflns_point_group_measured_fraction_full 0.997
_diffrn_reflns_point_group_measured_fraction_max 0.998
_diffrn_reflns_theta_full 25.242
_diffrn_reflns_theta_max 26.372
_diffrn_reflns_theta_min 2.851
_diffrn_source 'fine-focus sealed X-ray tube'
_diffrn_source_type 'Rigaku (Mo) X-ray Source'
_exptl_absorpt_coefficient_mu 6.776
_exptl_absorpt_correction_T_max 0.948
_exptl_absorpt_correction_T_min 0.848
_exptl_absorpt_correction_type analytical
_exptl_absorpt_process_details
;
CrysAlisPro 1.171.41.113a (Rigaku Oxford Diffraction, 2021)
Analytical numeric absorption correction using a multifaceted crystal
model based on expressions derived by R.C. Clark & J.S. Reid.
(Clark, R. C. & Reid, J. S. (1995). Acta Cryst. A51, 887-897)
Empirical absorption correction using spherical harmonics,
implemented in SCALE3 ABSPACK scaling algorithm.
;
_exptl_crystal_colour red
_exptl_crystal_colour_primary red
_exptl_crystal_density_diffrn 2.407
_exptl_crystal_description plate
_exptl_crystal_F_000 1360
_exptl_crystal_size_max 0.638
_exptl_crystal_size_mid 0.271
_exptl_crystal_size_min 0.148
_refine_diff_density_max 0.633
_refine_diff_density_min -0.463
_refine_diff_density_rms 0.099
_refine_ls_extinction_method none
_refine_ls_goodness_of_fit_ref 1.098
_refine_ls_hydrogen_treatment constr
_refine_ls_matrix_type full
_refine_ls_number_parameters 109
_refine_ls_number_reflns 2059
_refine_ls_number_restraints 0
_refine_ls_restrained_S_all 1.098
_refine_ls_R_factor_all 0.0359
_refine_ls_R_factor_gt 0.0280
_refine_ls_shift/su_max 0.002
_refine_ls_shift/su_mean 0.000
_refine_ls_structure_factor_coef Fsqd
_refine_ls_weighting_details 'w=1/[\s^2^(Fo^2^)+(0.0331P)^2^+4.4617P] where P=(Fo^2^+2Fc^2^)/3'
_refine_ls_weighting_scheme calc
_refine_ls_wR_factor_gt 0.0707
_refine_ls_wR_factor_ref 0.0735
_reflns_Friedel_coverage 0.000
_reflns_number_gt 1753
_reflns_number_total 2059
_reflns_threshold_expression 'I > 2\s(I)'
_cod_data_source_file d2dt02051c2.cif
_cod_data_source_block 01-3_DTA-I
_cod_database_code 7711064
_shelx_shelxl_version_number 2018/3
_chemical_oxdiff_formula CHOAsS
_shelx_space_group_comment
;
The symmetry employed for this shelxl refinement is uniquely defined
by the following loop, which should always be used as a source of
symmetry information in preference to the above space-group names.
They are only intended as comments.
;
_shelx_estimated_absorpt_t_max 0.434
_shelx_estimated_absorpt_t_min 0.098
_reflns_odcompleteness_completeness 99.83
_reflns_odcompleteness_iscentric 1
_reflns_odcompleteness_theta 26.32
_olex2_refinement_description
;
1. Fixed Uiso
 At 1.2 times of:
  All C(H) groups
2.a Aromatic/amide H refined with riding coordinates:
 C2(H2), C3(H3), C7(H7), C6(H6)
;
_olex2_submission_special_instructions 'No special instructions were received'
_oxdiff_exptl_absorpt_empirical_details
;
Empirical correction (ABSPACK) includes:
- Absorption correction using spherical harmonics
- Frame scaling
;
_oxdiff_exptl_absorpt_empirical_full_max 2.024
_oxdiff_exptl_absorpt_empirical_full_min 0.665

loop_
_space_group_symop_operation_xyz
'x, y, z'
'-x+1/2, y, -z'
'x+1/2, y+1/2, z+1/2'
'-x+1, y+1/2, -z+1/2'
'-x, -y, -z'
'x-1/2, -y, z'
'-x+1/2, -y+1/2, -z+1/2'
'x, -y+1/2, z+1/2'

loop_
_atom_site_label
_atom_site_type_symbol
_atom_site_fract_x
_atom_site_fract_y
_atom_site_fract_z
_atom_site_U_iso_or_equiv
_atom_site_adp_type
_atom_site_occupancy
_atom_site_site_symmetry_order
_atom_site_calc_flag
_atom_site_refinement_flags_posn
_atom_site_refinement_flags_adp
_atom_site_refinement_flags_occupancy
_atom_site_disorder_assembly
_atom_site_disorder_group
I1 I 0.40445(2) 0.14300(8) 0.72420(2) 0.05072(13) Uani 1 1 d . . . . .
As1 As 0.28481(3) 0.44749(10) 0.67875(2) 0.03952(14) Uani 1 1 d . . . . .
S1 S 0.38191(10) 0.4250(3) 0.53435(5) 0.0526(3) Uani 1 1 d . . . . .
S2 S 0.19173(9) -0.0666(3) 0.56237(5) 0.0525(3) Uani 1 1 d . . . . .
C5 C 0.2224(3) 0.1653(9) 0.64188(17) 0.0399(10) Uani 1 1 d . . . . .
C1 C 0.3574(3) 0.5064(9) 0.62197(16) 0.0384(10) Uani 1 1 d . . . . .
C4 C 0.3256(3) 0.3488(9) 0.58556(15) 0.0379(10) Uani 1 1 d . . . . .
C8 C 0.2514(3) 0.1649(9) 0.59617(16) 0.0385(10) Uani 1 1 d . . . . .
C2 C 0.4271(3) 0.6896(10) 0.60885(18) 0.0451(11) Uani 1 1 d . . . . .
H2 H 0.455937 0.811065 0.629393 0.054 Uiso 1 1 calc R U . . .
C3 C 0.4470(4) 0.6669(10) 0.56237(19) 0.0504(12) Uani 1 1 d . . . . .
H3 H 0.491222 0.771956 0.547496 0.060 Uiso 1 1 calc R U . . .
C7 C 0.1278(4) -0.1606(11) 0.6097(2) 0.0570(14) Uani 1 1 d . . . . .
H7 H 0.081790 -0.292649 0.608211 0.068 Uiso 1 1 calc R U . . .
C6 C 0.1510(3) -0.0221(10) 0.6503(2) 0.0487(12) Uani 1 1 d . . . . .
H6 H 0.123323 -0.048722 0.679287 0.058 Uiso 1 1 calc R U . . .

loop_
_atom_site_aniso_label
_atom_site_aniso_U_11
_atom_site_aniso_U_22
_atom_site_aniso_U_33
_atom_site_aniso_U_23
_atom_site_aniso_U_13
_atom_site_aniso_U_12
I1 0.0515(2) 0.0635(2) 0.03696(18) -0.00179(15) -0.00259(13) 0.00102(15)
As1 0.0426(2) 0.0403(3) 0.0360(2) -0.0060(2) 0.00881(18) -0.0001(2)
S1 0.0709(8) 0.0502(8) 0.0372(6) 0.0000(6) 0.0152(6) 0.0041(6)
S2 0.0611(7) 0.0428(7) 0.0529(8) -0.0080(6) -0.0149(6) 0.0001(6)
C5 0.038(2) 0.035(2) 0.048(3) -0.001(2) 0.0017(19) 0.0043(19)
C1 0.045(2) 0.033(2) 0.038(2) -0.001(2) 0.0056(19) 0.0006(19)
C4 0.046(2) 0.033(2) 0.035(2) -0.0015(19) 0.0044(18) 0.005(2)
C8 0.040(2) 0.035(2) 0.041(2) -0.004(2) -0.0032(18) 0.0042(19)
C2 0.046(2) 0.040(3) 0.050(3) -0.002(2) 0.011(2) -0.002(2)
C3 0.055(3) 0.043(3) 0.055(3) 0.004(2) 0.022(2) 0.000(2)
C7 0.050(3) 0.041(3) 0.080(4) 0.002(3) -0.011(3) -0.005(2)
C6 0.039(2) 0.046(3) 0.061(3) 0.005(3) 0.003(2) 0.000(2)

loop_
_atom_type_symbol
_atom_type_description
_atom_type_scat_dispersion_real
_atom_type_scat_dispersion_imag
_atom_type_scat_source
C C 0.0033 0.0016 'International Tables Vol C Tables 4.2.6.8 and 6.1.1.4'
H H 0.0000 0.0000 'International Tables Vol C Tables 4.2.6.8 and 6.1.1.4'
As As 0.0499 2.0058 'International Tables Vol C Tables 4.2.6.8 and 6.1.1.4'
I I -0.4742 1.8119 'International Tables Vol C Tables 4.2.6.8 and 6.1.1.4'
S S 0.1246 0.1234 'International Tables Vol C Tables 4.2.6.8 and 6.1.1.4'

loop_
_exptl_crystal_face_index_h
_exptl_crystal_face_index_k
_exptl_crystal_face_index_l
_exptl_crystal_face_perp_dist
0 -1 2 0.3569
1 -2 2 0.3627
-16 -2 -20 0.0757
16 2 20 0.0599
-3 7 -7 0.2388
-7 -3 -34 0.1075
-3 2 37 0.0732
7 -2 -36 0.1111

loop_
_geom_angle_atom_site_label_1
_geom_angle_atom_site_label_2
_geom_angle_atom_site_label_3
_geom_angle
_geom_angle_site_symmetry_1
_geom_angle_site_symmetry_3
_geom_angle_publ_flag
C5 As1 I1 97.63(13) . . ?
C5 As1 C1 84.89(19) . . ?
C1 As1 I1 98.09(13) . . ?
C3 S1 C4 91.3(2) . . ?
C7 S2 C8 90.7(2) . . ?
C8 C5 As1 111.3(3) . . ?
C8 C5 C6 113.4(4) . . ?
C6 C5 As1 135.1(4) . . ?
C4 C1 As1 111.3(3) . . ?
C4 C1 C2 113.4(4) . . ?
C2 C1 As1 135.0(4) . . ?
C1 C4 S1 111.0(3) . . ?
C1 C4 C8 116.1(4) . . ?
C8 C4 S1 132.8(3) . . ?
C5 C8 S2 111.9(3) . . ?
C5 C8 C4 116.0(4) . . ?
C4 C8 S2 132.1(4) . . ?
C3 C2 C1 111.6(5) . . ?
C2 C3 S1 112.7(4) . . ?
C6 C7 S2 113.5(4) . . ?
C7 C6 C5 110.5(5) . . ?

loop_
_geom_bond_atom_site_label_1
_geom_bond_atom_site_label_2
_geom_bond_distance
_geom_bond_site_symmetry_2
_geom_bond_publ_flag
I1 As1 2.6041(6) . ?
As1 C5 1.955(5) . ?
As1 C1 1.960(4) . ?
S1 C4 1.721(5) . ?
S1 C3 1.707(6) . ?
S2 C8 1.714(5) . ?
S2 C7 1.709(6) . ?
C5 C8 1.372(6) . ?
C5 C6 1.408(7) . ?
C1 C4 1.367(6) . ?
C1 C2 1.407(6) . ?
C4 C8 1.438(6) . ?
C2 C3 1.361(7) . ?
C7 C6 1.377(8) . ?

loop_
_exptl_oxdiff_crystal_face_indexfrac_h
_exptl_oxdiff_crystal_face_indexfrac_k
_exptl_oxdiff_crystal_face_indexfrac_l
_exptl_oxdiff_crystal_face_x
_exptl_oxdiff_crystal_face_y
_exptl_oxdiff_crystal_face_z
-0.0000 -1.0000 2.0000 0.0152 -0.0795 0.1274
1.0000 -2.0000 2.0000 -0.0286 -0.1235 0.2649
-16.0208 -2.1283 -20.2552 0.6710 0.6041 0.4299
16.3842 1.7724 20.2071 -0.6872 -0.6187 -0.3807
-3.3010 6.8062 -7.1348 0.0907 0.4267 -0.8998
-7.0909 -2.7080 -33.7871 0.1700 0.7999 0.5755
-3.1515 2.3586 37.3157 0.3439 -0.7724 -0.5340
6.5858 -2.4145 -35.5390 -0.4994 0.6874 0.5274
